data_8103891
loop_
_publ_author_name
'Manyako, M.B.'
'Bodak, O.I.'
'Yanson, T.I.'
'Cerny, R.'
'Yvon, K.'

_publ_section_title
;
 Crystal structure of ytterbium cobalt aluminium, Yb Co2 Al8
;
_journal_name_full 'Zeitschrift fuer Kristallographie (149,1979-)'
_journal_page_first 216
_journal_page_last 216
_journal_volume 211
_journal_year 1996
_chemical_formula_sum 'Al8 Co2 Yb'
_chemical_name_systematic 'Yb Co2 Al8'
_space_group_IT_number 55
_symmetry_space_group_name_Hall '-P 2 2ab'
_symmetry_space_group_name_H-M 'P b a m'
_cell_angle_alpha 90
_cell_angle_beta 90
_cell_angle_gamma 90
_cell_formula_units_Z 4
_cell_length_a 12.383
_cell_length_b 14.4
_cell_length_c 3.9608
_cell_volume 706.271
_citation_journal_id_ASTM ZEKRDZ
_cod_data_source_file Manyako_ZEKRDZ_1996_1847.cif
_cod_data_source_block Al8Co2Yb1
_cod_original_cell_volume 706.2708
_cod_original_formula_sum 'Al8 Co2 Yb1'
_cod_database_code 8103891

loop_
_symmetry_equiv_pos_as_xyz
x,y,z
-x,-y,z
x+1/2,-y+1/2,-z
-x+1/2,y+1/2,-z
-x,-y,-z
x,y,-z
-x-1/2,y-1/2,z
x-1/2,-y-1/2,z

loop_
_atom_site_label
_atom_site_type_symbol
_atom_site_fract_x
_atom_site_fract_y
_atom_site_fract_z
_atom_site_occupancy
_atom_site_U_iso_or_equiv
Al5 Al 0.4519 0.1805 0.5 1 0.0
Al4 Al 0.2362 0.1747 0.5 1 0.0
Al6 Al 0.0954 0.254 0 1 0.0
Yb1 Yb 0.3415 0.3188 0 1 0.0
Co2 Co 0.1496 0.0984 0 1 0.0
Al9 Al 0 0 0 1 0.0
Al7 Al 0.3374 0.0452 0 1 0.0
Al2 Al 0.1678 -0.009 0.5 1 0.0
Co1 Co 0.0343 0.4076 0 1 0.0
Al8 Al 0 0.5 0.5 1 0.0
Al3 Al 0.1615 0.3791 0.5 1 0.0
Al1 Al 0.0244 0.1323 0.5 1 0.0
